data_4089461
loop_
_publ_author_name
'Harkness, Michael B.'
'Alvarado, Edwin'
'Badaj, Anna C.'
'Skrela, Barbara C.'
'Fan, Louie'
'Lavoie, Gino G.'

_publ_section_title
;
 Coordination and Reactivity Study of Group 4 and 10 Transition Metal
 Complexes ofN-Imidazol-2-ylidene-N&#x2032;-p-tolylureate and Thioureate
 Ligands
;
_journal_issue 11
_journal_name_full Organometallics
_journal_page_first 3309
_journal_paper_doi 10.1021/om400220v
_journal_volume 32
_journal_year 2013
_chemical_formula_moiety 'C34 H36 Cl2 N4 O Ti'
_chemical_formula_sum 'C34 H36 Cl2 N4 O Ti'
_chemical_formula_weight 635.47
_space_group_IT_number 14
_space_group_name_Hall '-P 2yn'
_space_group_name_H-M_alt 'P 1 21/n 1'
_symmetry_cell_setting monoclinic
_symmetry_space_group_name_Hall '-P 2yn'
_symmetry_space_group_name_H-M 'P 1 21/n 1'
_atom_sites_solution_hydrogens geom
_atom_sites_solution_primary direct
_atom_sites_solution_secondary difmap
_audit_creation_method SHELXL-97
_cell_angle_alpha 90.00
_cell_angle_beta 98.552(2)
_cell_angle_gamma 90.00
_cell_formula_units_Z 4
_cell_length_a 10.7126(4)
_cell_length_b 15.6730(5)
_cell_length_c 19.6255(7)
_cell_measurement_reflns_used 15634
_cell_measurement_temperature 150(1)
_cell_measurement_theta_max 27.48
_cell_measurement_theta_min 2.55
_cell_volume 3258.5(2)
_computing_cell_refinement 'Denzo-SMN (Otwinowski & Minor, 1997)'
_computing_data_collection 'Collect (Nonius B.V., 1997-2002)'
_computing_data_reduction Denzo-SMN
_computing_molecular_graphics 'CAMERON (Watkin, Prout & Pearce, 1996)'
_computing_publication_material 'SHELXL-97 (Sheldrick, 1990)'
_computing_structure_refinement 'SHELXL-97 (Sheldrick, 1990)'
_computing_structure_solution 'SHELXS-97 (Sheldrick, 1990)'
_diffrn_ambient_temperature 150(1)
_diffrn_detector_area_resol_mean 9
_diffrn_measured_fraction_theta_full 0.990
_diffrn_measured_fraction_theta_max 0.990
_diffrn_measurement_device_type 'Nonius KappaCCD'
_diffrn_measurement_method '\f scans and \w scans with \k offsets'
_diffrn_radiation_monochromator graphite
_diffrn_radiation_source 'fine-focus sealed tube'
_diffrn_radiation_type MoK\a
_diffrn_radiation_wavelength 0.71073
_diffrn_reflns_av_R_equivalents 0.0624
_diffrn_reflns_av_sigmaI/netI 0.0876
_diffrn_reflns_limit_h_max 13
_diffrn_reflns_limit_h_min -13
_diffrn_reflns_limit_k_max 20
_diffrn_reflns_limit_k_min -20
_diffrn_reflns_limit_l_max 25
_diffrn_reflns_limit_l_min -24
_diffrn_reflns_number 22519
_diffrn_reflns_theta_full 27.52
_diffrn_reflns_theta_max 27.52
_diffrn_reflns_theta_min 2.60
_exptl_absorpt_coefficient_mu 0.459
_exptl_absorpt_correction_T_max 0.864
_exptl_absorpt_correction_T_min 0.806
_exptl_absorpt_correction_type multi-scan
_exptl_absorpt_process_details
;
multi-scan from symmetry-related measurements 
 Sortav (Blessing 1995)
;
_exptl_crystal_colour orange
_exptl_crystal_density_diffrn 1.295
_exptl_crystal_density_method 'not measured'
_exptl_crystal_description needle
_exptl_crystal_F_000 1328
_exptl_crystal_size_max 0.26
_exptl_crystal_size_mid 0.15
_exptl_crystal_size_min 0.12
_refine_diff_density_max 0.439
_refine_diff_density_min -0.324
_refine_diff_density_rms 0.068
_refine_ls_extinction_method none
_refine_ls_goodness_of_fit_ref 1.017
_refine_ls_hydrogen_treatment constr
_refine_ls_matrix_type full
_refine_ls_number_parameters 386
_refine_ls_number_reflns 7427
_refine_ls_number_restraints 0
_refine_ls_restrained_S_all 1.017
_refine_ls_R_factor_all 0.1203
_refine_ls_R_factor_gt 0.0541
_refine_ls_shift/su_max 0.000
_refine_ls_shift/su_mean 0.000
_refine_ls_structure_factor_coef Fsqd
_refine_ls_weighting_details 'calc w=1/[\s^2^(Fo^2^)+(0.0605P)^2^+0.8094P] where P=(Fo^2^+2Fc^2^)/3'
_refine_ls_weighting_scheme calc
_refine_ls_wR_factor_gt 0.1129
_refine_ls_wR_factor_ref 0.1396
_reflns_number_gt 4296
_reflns_number_total 7427
_reflns_threshold_expression >2sigma(I)
_cod_data_source_file om400220v_si_002.cif
_cod_data_source_block k10170
_cod_depositor_comments
;
The following automatic conversions were performed:

data item '_symmetry_cell_setting' value 'Monoclinic' was changed to
'monoclinic' in accordance with the
/home/saulius/struct/COD-crude-data/automatic-downloads/DataCite-retrospective/ACS/depositions/lib/dictionaries/cif_core.dic
dictionary named 'cif_core.dic' version 2.4.2 last updated on
2011-04-26.

Automatic conversion script
Id: cif_fix_values 6909 2019-04-08 15:41:33Z antanas 
;
_cod_original_sg_symbol_H-M 'P 21/n'
_cod_database_code 4089461

loop_
_symmetry_equiv_pos_as_xyz
'x, y, z'
'-x+1/2, y+1/2, -z+1/2'
'-x, -y, -z'
'x-1/2, -y-1/2, z-1/2'

loop_
_atom_site_label
_atom_site_type_symbol
_atom_site_fract_x
_atom_site_fract_y
_atom_site_fract_z
_atom_site_U_iso_or_equiv
_atom_site_adp_type
_atom_site_occupancy
_atom_site_symmetry_multiplicity
_atom_site_calc_flag
_atom_site_refinement_flags
C1 C 0.8271(3) 0.24695(16) 0.07474(13) 0.0267(6) Uani 1 1 d .
C2 C 0.8614(3) 0.22180(15) -0.04363(13) 0.0255(6) Uani 1 1 d .
C3 C 0.9864(3) 0.19999(17) -0.04480(15) 0.0351(7) Uani 1 1 d .
H3 H 1.0338 0.1763 -0.0058 0.042 Uiso 1 1 calc R
C4 C 1.0418(3) 0.21315(18) -0.10374(16) 0.0409(8) Uani 1 1 d .
H4 H 1.1258 0.1983 -0.1037 0.049 Uiso 1 1 calc R
C5 C 0.9733(3) 0.24789(18) -0.16198(15) 0.0401(8) Uani 1 1 d .
C6 C 0.8477(3) 0.26821(19) -0.16081(15) 0.0411(8) Uani 1 1 d .
H6 H 0.7999 0.2910 -0.2000 0.049 Uiso 1 1 calc R
C7 C 0.7922(3) 0.25513(17) -0.10231(14) 0.0337(7) Uani 1 1 d .
H7 H 0.7077 0.2690 -0.1026 0.040 Uiso 1 1 calc R
C8 C 1.0344(4) 0.2667(2) -0.22540(18) 0.0681(12) Uani 1 1 d .
H8A H 0.9755 0.2546 -0.2661 0.102 Uiso 1 1 calc R
H8B H 1.1079 0.2315 -0.2249 0.102 Uiso 1 1 calc R
H8C H 1.0584 0.3257 -0.2253 0.102 Uiso 1 1 calc R
C9 C 0.9154(3) 0.35173(17) 0.14813(14) 0.0310(7) Uani 1 1 d .
C10 C 1.0035(3) 0.37718(18) 0.25713(15) 0.0390(8) Uani 1 1 d .
H10 H 1.0497 0.3696 0.3007 0.047 Uiso 1 1 calc R
C11 C 0.9362(3) 0.44614(19) 0.23511(15) 0.0416(8) Uani 1 1 d .
H11 H 0.9276 0.4955 0.2603 0.050 Uiso 1 1 calc R
C12 C 1.0500(3) 0.23524(18) 0.20521(13) 0.0313(7) Uani 1 1 d .
C13 C 1.0052(3) 0.17280(18) 0.24597(14) 0.0338(7) Uani 1 1 d .
C14 C 1.0622(3) 0.09307(19) 0.24682(15) 0.0409(8) Uani 1 1 d .
H14 H 1.0371 0.0510 0.2753 0.049 Uiso 1 1 calc R
C15 C 1.1545(3) 0.0738(2) 0.20723(17) 0.0475(9) Uani 1 1 d .
C16 C 1.1965(3) 0.1382(2) 0.16789(17) 0.0489(9) Uani 1 1 d .
H16 H 1.2600 0.1263 0.1417 0.059 Uiso 1 1 calc R
C17 C 1.1464(3) 0.2204(2) 0.16648(15) 0.0394(8) Uani 1 1 d .
C18 C 0.8982(3) 0.19052(19) 0.28490(16) 0.0421(8) Uani 1 1 d .
H18A H 0.9257 0.2292 0.3220 0.063 Uiso 1 1 calc R
H18B H 0.8707 0.1381 0.3032 0.063 Uiso 1 1 calc R
H18C H 0.8295 0.2156 0.2545 0.063 Uiso 1 1 calc R
C19 C 1.2074(4) -0.0153(3) 0.2061(2) 0.0798(13) Uani 1 1 d .
H19A H 1.1404 -0.0546 0.1908 0.120 Uiso 1 1 calc R
H19B H 1.2468 -0.0307 0.2516 0.120 Uiso 1 1 calc R
H19C H 1.2688 -0.0172 0.1751 0.120 Uiso 1 1 calc R
C20 C 1.1970(3) 0.2902(2) 0.12531(18) 0.0581(10) Uani 1 1 d .
H20A H 1.1312 0.3097 0.0901 0.087 Uiso 1 1 calc R
H20B H 1.2659 0.2685 0.1043 0.087 Uiso 1 1 calc R
H20C H 1.2259 0.3368 0.1553 0.087 Uiso 1 1 calc R
C21 C 0.7945(3) 0.48578(17) 0.12451(14) 0.0378(8) Uani 1 1 d .
C22 C 0.6660(3) 0.47490(18) 0.12449(15) 0.0399(8) Uani 1 1 d .
C23 C 0.5843(4) 0.53084(18) 0.08449(15) 0.0458(8) Uani 1 1 d .
H23 H 0.4976 0.5244 0.0829 0.055 Uiso 1 1 calc R
C24 C 0.6305(4) 0.59649(18) 0.04674(16) 0.0487(9) Uani 1 1 d .
C25 C 0.7591(4) 0.60263(18) 0.04756(16) 0.0493(10) Uani 1 1 d .
H25 H 0.7900 0.6454 0.0218 0.059 Uiso 1 1 calc R
C26 C 0.8443(4) 0.54751(18) 0.08531(15) 0.0434(9) Uani 1 1 d .
C27 C 0.6169(3) 0.40556(18) 0.16594(17) 0.0447(8) Uani 1 1 d .
H27A H 0.6409 0.3510 0.1498 0.067 Uiso 1 1 calc R
H27B H 0.5265 0.4091 0.1610 0.067 Uiso 1 1 calc R
H27C H 0.6517 0.4122 0.2136 0.067 Uiso 1 1 calc R
C28 C 0.5390(4) 0.6595(2) 0.00746(19) 0.0700(12) Uani 1 1 d .
H28A H 0.5440 0.7130 0.0315 0.105 Uiso 1 1 calc R
H28B H 0.4546 0.6375 0.0039 0.105 Uiso 1 1 calc R
H28C H 0.5604 0.6678 -0.0379 0.105 Uiso 1 1 calc R
C29 C 0.9836(4) 0.5527(2) 0.08404(18) 0.0587(10) Uani 1 1 d .
H29A H 1.0263 0.5652 0.1295 0.088 Uiso 1 1 calc R
H29B H 1.0006 0.5970 0.0530 0.088 Uiso 1 1 calc R
H29C H 1.0132 0.4991 0.0688 0.088 Uiso 1 1 calc R
C30 C 0.7234(3) -0.03267(17) 0.02800(16) 0.0365(7) Uani 1 1 d .
H30 H 0.6672 -0.0597 -0.0058 0.044 Uiso 1 1 calc R
C31 C 0.7130(3) -0.02785(17) 0.09781(16) 0.0371(7) Uani 1 1 d .
H31 H 0.6484 -0.0511 0.1188 0.045 Uiso 1 1 calc R
C32 C 0.8167(3) 0.01828(18) 0.13085(15) 0.0373(7) Uani 1 1 d .
H32 H 0.8326 0.0314 0.1776 0.045 Uiso 1 1 calc R
C33 C 0.8923(3) 0.04120(18) 0.08147(16) 0.0377(7) Uani 1 1 d .
H33 H 0.9677 0.0714 0.0896 0.045 Uiso 1 1 calc R
C34 C 0.8341(3) 0.01059(17) 0.01774(16) 0.0366(7) Uani 1 1 d .
H34 H 0.8634 0.0176 -0.0242 0.044 Uiso 1 1 calc R
Cl1 Cl 0.52690(7) 0.12344(5) 0.11179(4) 0.0415(2) Uani 1 1 d .
Cl2 Cl 0.57761(7) 0.11365(4) -0.05354(4) 0.0366(2) Uani 1 1 d .
N1 N 0.8038(2) 0.20543(13) 0.01514(11) 0.0280(5) Uani 1 1 d .
N2 N 0.8879(2) 0.32046(13) 0.08416(11) 0.0304(6) Uani 1 1 d .
N3 N 0.9921(2) 0.31833(14) 0.20300(11) 0.0321(6) Uani 1 1 d .
N4 N 0.8812(2) 0.43033(14) 0.16707(12) 0.0360(6) Uani 1 1 d .
O1 O 0.77390(18) 0.20744(11) 0.12191(9) 0.0297(5) Uani 1 1 d .
Ti1 Ti 0.70029(5) 0.11397(3) 0.05409(2) 0.02566(15) Uani 1 1 d .

loop_
_atom_site_aniso_label
_atom_site_aniso_U_11
_atom_site_aniso_U_22
_atom_site_aniso_U_33
_atom_site_aniso_U_23
_atom_site_aniso_U_13
_atom_site_aniso_U_12
C1 0.0270(16) 0.0278(14) 0.0253(14) 0.0005(12) 0.0040(12) 0.0015(12)
C2 0.0299(17) 0.0231(13) 0.0235(14) -0.0039(11) 0.0045(12) -0.0058(12)
C3 0.0364(19) 0.0329(15) 0.0356(17) 0.0066(13) 0.0046(14) 0.0013(14)
C4 0.041(2) 0.0350(16) 0.052(2) 0.0001(15) 0.0226(17) 0.0022(14)
C5 0.057(2) 0.0371(17) 0.0292(17) -0.0031(13) 0.0168(16) -0.0074(16)
C6 0.046(2) 0.0459(18) 0.0296(16) 0.0072(14) -0.0004(15) -0.0080(16)
C7 0.0290(17) 0.0395(16) 0.0318(16) 0.0041(13) 0.0023(13) -0.0051(13)
C8 0.089(3) 0.075(3) 0.050(2) 0.0025(19) 0.043(2) -0.011(2)
C9 0.0365(18) 0.0321(15) 0.0250(15) 0.0022(12) 0.0066(13) -0.0092(13)
C10 0.048(2) 0.0428(18) 0.0249(15) -0.0031(14) 0.0014(14) -0.0143(16)
C11 0.060(2) 0.0363(17) 0.0288(16) -0.0067(14) 0.0064(15) -0.0109(16)
C12 0.0263(17) 0.0404(16) 0.0262(15) -0.0029(13) 0.0002(13) -0.0041(13)
C13 0.0303(18) 0.0424(17) 0.0268(15) 0.0013(13) -0.0018(13) -0.0049(14)
C14 0.041(2) 0.0411(18) 0.0362(17) 0.0050(14) -0.0078(15) 0.0048(15)
C15 0.033(2) 0.057(2) 0.047(2) -0.0100(17) -0.0120(16) 0.0130(17)
C16 0.0237(18) 0.078(2) 0.0435(19) -0.0151(18) -0.0011(15) 0.0033(17)
C17 0.0289(18) 0.058(2) 0.0308(16) -0.0088(14) 0.0013(14) -0.0076(15)
C18 0.044(2) 0.0466(18) 0.0370(17) 0.0095(14) 0.0114(15) 0.0020(15)
C19 0.064(3) 0.078(3) 0.092(3) -0.009(2) -0.006(2) 0.034(2)
C20 0.044(2) 0.085(3) 0.048(2) -0.0055(19) 0.0192(18) -0.019(2)
C21 0.063(2) 0.0211(14) 0.0279(16) -0.0013(12) 0.0021(16) -0.0028(15)
C22 0.059(2) 0.0322(16) 0.0278(16) -0.0046(13) 0.0045(15) 0.0010(16)
C23 0.063(2) 0.0347(17) 0.0374(18) -0.0065(15) 0.0005(17) 0.0054(16)
C24 0.084(3) 0.0269(16) 0.0325(18) -0.0044(13) 0.0005(18) 0.0059(17)
C25 0.088(3) 0.0272(16) 0.0327(18) 0.0019(14) 0.0083(19) -0.0082(18)
C26 0.069(3) 0.0278(16) 0.0332(17) -0.0072(14) 0.0076(17) -0.0113(16)
C27 0.052(2) 0.0393(17) 0.0442(19) 0.0026(15) 0.0106(16) 0.0006(15)
C28 0.112(4) 0.043(2) 0.051(2) 0.0033(17) -0.004(2) 0.016(2)
C29 0.082(3) 0.0396(19) 0.058(2) 0.0014(16) 0.019(2) -0.0183(18)
C30 0.0329(19) 0.0280(15) 0.0472(19) -0.0083(14) 0.0012(15) 0.0027(13)
C31 0.0335(19) 0.0313(15) 0.0463(19) 0.0055(14) 0.0051(15) -0.0013(14)
C32 0.0379(19) 0.0374(16) 0.0342(16) 0.0032(13) -0.0023(14) -0.0015(14)
C33 0.0216(17) 0.0368(16) 0.052(2) 0.0029(15) -0.0018(15) -0.0020(13)
C34 0.0329(19) 0.0348(16) 0.0431(18) -0.0039(14) 0.0087(15) 0.0062(14)
Cl1 0.0334(5) 0.0514(5) 0.0429(4) -0.0133(4) 0.0167(4) -0.0075(4)
Cl2 0.0342(4) 0.0414(4) 0.0316(4) 0.0008(3) -0.0032(3) -0.0083(3)
N1 0.0316(14) 0.0312(12) 0.0218(12) -0.0034(10) 0.0057(10) -0.0062(10)
N2 0.0411(16) 0.0270(12) 0.0223(12) -0.0016(10) 0.0020(11) -0.0068(11)
N3 0.0363(15) 0.0343(13) 0.0249(12) -0.0022(11) 0.0022(11) -0.0080(11)
N4 0.0532(18) 0.0261(12) 0.0277(13) -0.0016(10) 0.0027(12) -0.0069(12)
O1 0.0352(12) 0.0323(10) 0.0232(10) -0.0024(8) 0.0092(9) -0.0082(9)
Ti1 0.0247(3) 0.0282(3) 0.0244(3) -0.0029(2) 0.0047(2) -0.0030(2)

loop_
_atom_type_symbol
_atom_type_description
_atom_type_scat_dispersion_real
_atom_type_scat_dispersion_imag
_atom_type_scat_source
C C 0.0033 0.0016 'International Tables Vol C Tables 4.2.6.8 and 6.1.1.4'
H H 0.0000 0.0000 'International Tables Vol C Tables 4.2.6.8 and 6.1.1.4'
Cl Cl 0.1484 0.1585 'International Tables Vol C Tables 4.2.6.8 and 6.1.1.4'
N N 0.0061 0.0033 'International Tables Vol C Tables 4.2.6.8 and 6.1.1.4'
O O 0.0106 0.0060 'International Tables Vol C Tables 4.2.6.8 and 6.1.1.4'
Ti Ti 0.2776 0.4457 'International Tables Vol C Tables 4.2.6.8 and 6.1.1.4'

loop_
_geom_angle_atom_site_label_1
_geom_angle_atom_site_label_2
_geom_angle_atom_site_label_3
_geom_angle
O1 C1 N2 124.7(2)
O1 C1 N1 110.2(2)
N2 C1 N1 125.0(2)
O1 C1 Ti1 55.64(12)
N2 C1 Ti1 176.3(2)
N1 C1 Ti1 54.53(13)
C7 C2 C3 118.8(3)
C7 C2 N1 120.4(3)
C3 C2 N1 120.7(2)
C2 C3 C4 120.6(3)
C5 C4 C3 120.6(3)
C4 C5 C6 118.4(3)
C4 C5 C8 121.1(3)
C6 C5 C8 120.5(3)
C7 C6 C5 121.2(3)
C2 C7 C6 120.4(3)
N2 C9 N4 124.1(3)
N2 C9 N3 128.7(3)
N4 C9 N3 106.8(2)
C11 C10 N3 107.8(3)
C10 C11 N4 107.2(3)
C17 C12 C13 122.9(3)
C17 C12 N3 119.1(3)
C13 C12 N3 118.0(2)
C14 C13 C12 116.8(3)
C14 C13 C18 122.0(3)
C12 C13 C18 121.2(3)
C15 C14 C13 122.8(3)
C14 C15 C16 118.3(3)
C14 C15 C19 120.9(3)
C16 C15 C19 120.8(3)
C15 C16 C17 121.9(3)
C12 C17 C16 117.3(3)
C12 C17 C20 121.8(3)
C16 C17 C20 120.9(3)
C22 C21 C26 123.2(3)
C22 C21 N4 118.6(3)
C26 C21 N4 118.2(3)
C21 C22 C23 117.6(3)
C21 C22 C27 121.2(3)
C23 C22 C27 121.3(3)
C22 C23 C24 121.2(4)
C25 C24 C23 118.4(3)
C25 C24 C28 121.9(3)
C23 C24 C28 119.6(4)
C24 C25 C26 122.6(3)
C25 C26 C21 116.9(3)
C25 C26 C29 122.3(3)
C21 C26 C29 120.8(3)
C31 C30 C34 107.9(3)
C31 C30 Ti1 73.11(16)
C34 C30 Ti1 71.43(16)
C30 C31 C32 108.0(3)
C30 C31 Ti1 72.82(16)
C32 C31 Ti1 71.57(16)
C33 C32 C31 108.2(3)
C33 C32 Ti1 72.44(16)
C31 C32 Ti1 73.95(17)
C34 C33 C32 107.8(3)
C34 C33 Ti1 72.67(17)
C32 C33 Ti1 72.88(17)
C33 C34 C30 108.1(3)
C33 C34 Ti1 72.65(16)
C30 C34 Ti1 73.92(16)
C1 N1 C2 125.6(2)
C1 N1 Ti1 93.23(16)
C2 N1 Ti1 140.04(17)
C1 N2 C9 119.0(2)
C9 N3 C10 108.8(2)
C9 N3 C12 125.4(2)
C10 N3 C12 125.8(2)
C9 N4 C11 109.3(2)
C9 N4 C21 124.5(2)
C11 N4 C21 126.1(2)
C1 O1 Ti1 92.56(14)
N1 Ti1 O1 64.04(8)
N1 Ti1 Cl2 85.74(7)
O1 Ti1 Cl2 134.67(6)
N1 Ti1 Cl1 131.34(7)
O1 Ti1 Cl1 84.04(5)
Cl2 Ti1 Cl1 93.35(3)
N1 Ti1 C33 85.43(10)
O1 Ti1 C33 87.67(9)
Cl2 Ti1 C33 124.60(8)
Cl1 Ti1 C33 131.18(8)
N1 Ti1 C34 88.90(10)
O1 Ti1 C34 119.78(9)
Cl2 Ti1 C34 90.61(8)
Cl1 Ti1 C34 139.75(8)
C33 Ti1 C34 34.68(10)
N1 Ti1 C32 115.14(10)
O1 Ti1 C32 85.63(9)
Cl2 Ti1 C32 139.37(8)
Cl1 Ti1 C32 96.61(8)
C33 Ti1 C32 34.69(10)
C34 Ti1 C32 57.54(11)
N1 Ti1 C30 121.45(10)
O1 Ti1 C30 141.86(9)
Cl2 Ti1 C30 82.22(8)
Cl1 Ti1 C30 106.50(8)
C33 Ti1 C30 57.47(10)
C34 Ti1 C30 34.65(10)
C32 Ti1 C30 57.18(10)
N1 Ti1 C31 142.24(10)
O1 Ti1 C31 115.87(9)
Cl2 Ti1 C31 108.73(8)
Cl1 Ti1 C31 83.72(8)
C33 Ti1 C31 57.42(10)
C34 Ti1 C31 57.26(11)
C32 Ti1 C31 34.49(10)
C30 Ti1 C31 34.08(10)
N1 Ti1 C1 32.24(8)
O1 Ti1 C1 31.80(7)
Cl2 Ti1 C1 111.87(7)
Cl1 Ti1 C1 108.93(6)
C33 Ti1 C1 86.05(9)
C34 Ti1 C1 106.56(10)
C32 Ti1 C1 101.85(10)
C30 Ti1 C1 140.68(10)
C31 Ti1 C1 136.34(10)

loop_
_geom_bond_atom_site_label_1
_geom_bond_atom_site_label_2
_geom_bond_distance
C1 O1 1.312(3)
C1 N2 1.323(3)
C1 N1 1.329(3)
C1 Ti1 2.488(3)
C2 C7 1.376(4)
C2 C3 1.385(4)
C2 N1 1.411(3)
C3 C4 1.391(4)
C4 C5 1.376(4)
C5 C6 1.386(5)
C5 C8 1.519(4)
C6 C7 1.384(4)
C9 N2 1.339(3)
C9 N4 1.353(3)
C9 N3 1.359(3)
C10 C11 1.335(4)
C10 N3 1.398(3)
C11 N4 1.399(4)
C12 C17 1.390(4)
C12 C13 1.393(4)
C12 N3 1.440(3)
C13 C14 1.390(4)
C13 C18 1.495(4)
C14 C15 1.379(4)
C15 C16 1.386(5)
C15 C19 1.508(5)
C16 C17 1.395(4)
C17 C20 1.508(4)
C21 C22 1.387(4)
C21 C26 1.391(4)
C21 N4 1.444(4)
C22 C23 1.396(4)
C22 C27 1.499(4)
C23 C24 1.400(5)
C24 C25 1.379(5)
C24 C28 1.518(5)
C25 C26 1.388(5)
C26 C29 1.499(5)
C30 C31 1.393(4)
C30 C34 1.406(4)
C30 Ti1 2.376(3)
C31 C32 1.402(4)
C31 Ti1 2.379(3)
C32 C33 1.399(4)
C32 Ti1 2.349(3)
C33 C34 1.397(4)
C33 Ti1 2.343(3)
C34 Ti1 2.343(3)
Cl1 Ti1 2.3196(8)
Cl2 Ti1 2.3158(8)
N1 Ti1 2.030(2)
O1 Ti1 2.0561(17)
